data_7061019
loop_
_publ_author_name
'Capozzi, Maria Annunziata M.'
'Alvarez-Larena, Angel'
'Piniella Febrer, Joan F.'
'Cardellicchio, Cosimo'

_publ_section_title
;
 A combined structural and computational investigation of
 aminobenzylnaphthol compounds derived from the Betti reaction using
 valine methyl ester
;
_journal_issue 44
_journal_name_full 'New Journal of Chemistry'
_journal_page_first 20735
_journal_page_last 20742
_journal_paper_doi 10.1039/D1NJ03538J
_journal_volume 45
_journal_year 2021
_chemical_absolute_configuration syn
_chemical_formula_moiety 'C23 H24 F N O3'
_chemical_formula_sum 'C23 H24 F N O3'
_chemical_formula_weight 381.43
_space_group_crystal_system orthorhombic
_space_group_IT_number 19
_space_group_name_Hall 'P 2ac 2ab'
_space_group_name_H-M_alt 'P 21 21 21'
_atom_sites_solution_hydrogens mixed
_atom_sites_solution_primary direct
_atom_sites_solution_secondary difmap
_audit_creation_method SHELXL-2016/6
_audit_update_record
;
2021-03-22 deposited with the CCDC.	2021-10-13 downloaded from the CCDC.
;
_cell_angle_alpha 90
_cell_angle_beta 90
_cell_angle_gamma 90
_cell_formula_units_Z 4
_cell_length_a 9.0522(5)
_cell_length_b 13.5590(7)
_cell_length_c 16.6684(9)
_cell_measurement_reflns_used 5181
_cell_measurement_temperature 296(2)
_cell_measurement_theta_max 43.67
_cell_measurement_theta_min 4.50
_cell_volume 2045.86(19)
_computing_cell_refinement 'SAINT 5.0 (Bruker)'
_computing_data_collection 'SMART 5.6 (Bruker)'
_computing_data_reduction 'SAINT 5.0 (Bruker)'
_computing_structure_refinement 'SHELXL-2016/6 (Sheldrick, 2016)'
_computing_structure_solution 'SHELXTL-NT 6.1 (Bruker)'
_diffrn_ambient_temperature 296(2)
_diffrn_detector_area_resol_mean 8.13
_diffrn_measured_fraction_theta_full 1.000
_diffrn_measured_fraction_theta_max 0.945
_diffrn_measurement_device_type 'Bruker SMART-APEX diffractometer'
_diffrn_measurement_method '\f and \w scans'
_diffrn_radiation_type MoK\a
_diffrn_radiation_wavelength 0.71073
_diffrn_reflns_av_R_equivalents 0.0222
_diffrn_reflns_av_unetI/netI 0.0215
_diffrn_reflns_Laue_measured_fraction_full 1.000
_diffrn_reflns_Laue_measured_fraction_max 0.945
_diffrn_reflns_limit_h_max 11
_diffrn_reflns_limit_h_min -11
_diffrn_reflns_limit_k_max 17
_diffrn_reflns_limit_k_min -17
_diffrn_reflns_limit_l_max 21
_diffrn_reflns_limit_l_min -21
_diffrn_reflns_number 16466
_diffrn_reflns_point_group_measured_fraction_full 0.988
_diffrn_reflns_point_group_measured_fraction_max 0.902
_diffrn_reflns_theta_full 25.000
_diffrn_reflns_theta_max 28.748
_diffrn_reflns_theta_min 1.936
_diffrn_source 'sealed X-ray tube'
_exptl_absorpt_coefficient_mu 0.088
_exptl_absorpt_correction_T_max 1
_exptl_absorpt_correction_T_min 0.919
_exptl_absorpt_correction_type multi-scan
_exptl_absorpt_process_details 'SADABS, 2.05'
_exptl_crystal_colour colorless
_exptl_crystal_density_diffrn 1.238
_exptl_crystal_density_method 'not measured'
_exptl_crystal_description prism
_exptl_crystal_F_000 808
_exptl_crystal_size_max 0.420
_exptl_crystal_size_mid 0.290
_exptl_crystal_size_min 0.220
_refine_diff_density_max 0.127
_refine_diff_density_min -0.154
_refine_diff_density_rms 0.025
_refine_ls_abs_structure_details
;
 Flack x determined using 1336 quotients [(I+)-(I-)]/[(I+)+(I-)]
 (Parsons, Flack and Wagner, Acta Cryst. B69 (2013) 249-259).
;
_refine_ls_abs_structure_Flack 0.1(3)
_refine_ls_extinction_method none
_refine_ls_goodness_of_fit_ref 1.030
_refine_ls_hydrogen_treatment mixed
_refine_ls_matrix_type full
_refine_ls_number_parameters 262
_refine_ls_number_reflns 4789
_refine_ls_number_restraints 0
_refine_ls_restrained_S_all 1.030
_refine_ls_R_factor_all 0.0538
_refine_ls_R_factor_gt 0.0403
_refine_ls_shift/su_max 0.000
_refine_ls_shift/su_mean 0.000
_refine_ls_structure_factor_coef Fsqd
_refine_ls_weighting_details 'w=1/[\s^2^(Fo^2^)+(0.0479P)^2^+0.1443P] where P=(Fo^2^+2Fc^2^)/3'
_refine_ls_weighting_scheme calc
_refine_ls_wR_factor_gt 0.0943
_refine_ls_wR_factor_ref 0.1007
_reflns_Friedel_coverage 0.689
_reflns_Friedel_fraction_full 0.973
_reflns_Friedel_fraction_max 0.847
_reflns_number_gt 3845
_reflns_number_total 4789
_reflns_threshold_expression 'I > 2\s(I)'
_cod_data_source_file d1nj03538j2.cif
_cod_data_source_block tc1
_cod_depositor_comments 'Adding full bibliography for 7061017--7061021.cif.'
_cod_database_code 7061019
_shelx_shelxl_version_number 2016/6
_shelx_space_group_comment
;
The symmetry employed for this shelxl refinement is uniquely defined
by the following loop, which should always be used as a source of
symmetry information in preference to the above space-group names.
They are only intended as comments.
;
_shelx_estimated_absorpt_t_min 0.964
_shelx_estimated_absorpt_t_max 0.981

loop_
_space_group_symop_operation_xyz
'x, y, z'
'-x+1/2, -y, z+1/2'
'-x, y+1/2, -z+1/2'
'x+1/2, -y+1/2, -z'

loop_
_atom_site_label
_atom_site_type_symbol
_atom_site_fract_x
_atom_site_fract_y
_atom_site_fract_z
_atom_site_U_iso_or_equiv
_atom_site_adp_type
_atom_site_occupancy
_atom_site_site_symmetry_order
_atom_site_calc_flag
_atom_site_refinement_flags_posn
_atom_site_refinement_flags_adp
_atom_site_refinement_flags_occupancy
_atom_site_disorder_assembly
_atom_site_disorder_group
C1 C 0.4650(2) 0.90474(14) 0.77835(11) 0.0451(4) Uani 1 1 d . . . . .
H1A H 0.535777 0.862861 0.749736 0.054 Uiso 1 1 calc R U . . .
C2 C 0.3831(2) 0.96541(15) 0.71629(12) 0.0463(4) Uani 1 1 d . . . . .
C3 C 0.3247(2) 1.05683(15) 0.73419(13) 0.0521(5) Uani 1 1 d . . . . .
O1 O 0.3435(2) 1.10062(13) 0.80709(10) 0.0687(5) Uani 1 1 d . . . . .
H1O H 0.415(4) 1.063(3) 0.835(2) 0.103 Uiso 1 1 d . U . . .
C4 C 0.2427(3) 1.11058(18) 0.67717(16) 0.0634(6) Uani 1 1 d . . . . .
H4 H 0.203392 1.171667 0.690932 0.076 Uiso 1 1 calc R U . . .
C5 C 0.2206(3) 1.07427(19) 0.60287(16) 0.0670(6) Uani 1 1 d . . . . .
H5 H 0.166299 1.110713 0.565935 0.080 Uiso 1 1 calc R U . . .
C6 C 0.2785(2) 0.98197(18) 0.58034(13) 0.0588(6) Uani 1 1 d . . . . .
C7 C 0.2543(3) 0.9416(2) 0.50303(15) 0.0752(7) Uani 1 1 d . . . . .
H7 H 0.198942 0.977334 0.466101 0.090 Uiso 1 1 calc R U . . .
C8 C 0.3089(4) 0.8529(2) 0.48124(15) 0.0805(8) Uani 1 1 d . . . . .
H8 H 0.291102 0.827940 0.430177 0.097 Uiso 1 1 calc R U . . .
C9 C 0.3918(4) 0.7996(2) 0.53591(14) 0.0754(7) Uani 1 1 d . . . . .
H9 H 0.431158 0.739017 0.520763 0.090 Uiso 1 1 calc R U . . .
C10 C 0.4171(3) 0.83418(17) 0.61179(13) 0.0599(6) Uani 1 1 d . . . . .
H10 H 0.472296 0.796308 0.647343 0.072 Uiso 1 1 calc R U . . .
C11 C 0.3610(2) 0.92619(15) 0.63726(12) 0.0480(5) Uani 1 1 d . . . . .
C12 C 0.3666(2) 0.83749(15) 0.82847(11) 0.0460(4) Uani 1 1 d . . . . .
C13 C 0.2206(2) 0.85735(16) 0.84490(13) 0.0562(5) Uani 1 1 d . . . . .
H13 H 0.176978 0.913365 0.823080 0.067 Uiso 1 1 calc R U . . .
C14 C 0.1375(3) 0.79580(18) 0.89311(15) 0.0663(6) Uani 1 1 d . . . . .
H14 H 0.038845 0.809840 0.903825 0.080 Uiso 1 1 calc R U . . .
C15 C 0.2028(3) 0.71446(19) 0.92447(15) 0.0657(6) Uani 1 1 d . . . . .
F1 F 0.12053(18) 0.65351(14) 0.97190(11) 0.0997(6) Uani 1 1 d . . . . .
C16 C 0.3464(3) 0.69073(19) 0.90916(17) 0.0764(8) Uani 1 1 d . . . . .
H16 H 0.388222 0.633892 0.930580 0.092 Uiso 1 1 calc R U . . .
C17 C 0.4281(3) 0.75310(18) 0.86112(15) 0.0663(6) Uani 1 1 d . . . . .
H17 H 0.526415 0.738127 0.850472 0.080 Uiso 1 1 calc R U . . .
N1 N 0.55078(18) 0.96950(14) 0.83381(10) 0.0490(4) Uani 1 1 d . . . . .
H1N H 0.582(3) 0.9295(17) 0.8762(14) 0.059 Uiso 1 1 d . U . . .
C18 C 0.6806(2) 1.01487(14) 0.79570(12) 0.0473(4) Uani 1 1 d . . . . .
H18 H 0.645547 1.054450 0.750335 0.057 Uiso 1 1 calc R U . . .
C19 C 0.7588(3) 1.08481(17) 0.85460(15) 0.0625(6) Uani 1 1 d . . . . .
H19 H 0.685527 1.134072 0.870988 0.075 Uiso 1 1 calc R U . . .
C20 C 0.8128(4) 1.0355(3) 0.93055(17) 0.0960(10) Uani 1 1 d . . . . .
H20A H 0.854820 1.084173 0.965595 0.144 Uiso 1 1 calc R U . . .
H20B H 0.886457 0.987233 0.917305 0.144 Uiso 1 1 calc R U . . .
H20C H 0.731378 1.003782 0.956945 0.144 Uiso 1 1 calc R U . . .
C21 C 0.8837(4) 1.1408(2) 0.8143(2) 0.0957(10) Uani 1 1 d . . . . .
H21A H 0.961808 1.095740 0.800976 0.144 Uiso 1 1 calc R U . . .
H21B H 0.920618 1.190334 0.850213 0.144 Uiso 1 1 calc R U . . .
H21C H 0.847717 1.171548 0.766281 0.144 Uiso 1 1 calc R U . . .
C22 C 0.7850(2) 0.93727(16) 0.76295(15) 0.0553(5) Uani 1 1 d . . . . .
O2 O 0.8209(2) 0.86460(13) 0.79815(13) 0.0835(6) Uani 1 1 d . . . . .
O3 O 0.8296(2) 0.95980(14) 0.68913(11) 0.0808(5) Uani 1 1 d . . . . .
C23 C 0.9290(4) 0.8900(3) 0.6517(3) 0.1227(14) Uani 1 1 d . . . . .
H23A H 0.878419 0.828731 0.643151 0.184 Uiso 1 1 calc R U . . .
H23B H 1.012635 0.879252 0.686089 0.184 Uiso 1 1 calc R U . . .
H23C H 0.962070 0.915852 0.601206 0.184 Uiso 1 1 calc R U . . .

loop_
_atom_site_aniso_label
_atom_site_aniso_U_11
_atom_site_aniso_U_22
_atom_site_aniso_U_33
_atom_site_aniso_U_23
_atom_site_aniso_U_13
_atom_site_aniso_U_12
C1 0.0414(10) 0.0477(10) 0.0461(10) -0.0037(9) 0.0012(8) 0.0017(8)
C2 0.0415(9) 0.0485(10) 0.0490(11) 0.0039(9) 0.0038(8) -0.0028(8)
C3 0.0471(11) 0.0525(11) 0.0566(12) 0.0011(10) 0.0077(9) -0.0003(10)
O1 0.0755(11) 0.0652(10) 0.0654(10) -0.0128(8) 0.0056(8) 0.0163(9)
C4 0.0547(13) 0.0543(12) 0.0813(16) 0.0097(12) 0.0064(12) 0.0067(10)
C5 0.0569(13) 0.0740(16) 0.0701(15) 0.0221(13) -0.0081(11) -0.0016(12)
C6 0.0542(11) 0.0675(14) 0.0548(12) 0.0143(11) -0.0021(10) -0.0114(11)
C7 0.0789(17) 0.096(2) 0.0507(13) 0.0169(14) -0.0110(12) -0.0129(16)
C8 0.104(2) 0.090(2) 0.0479(13) 0.0014(13) -0.0045(14) -0.0188(18)
C9 0.108(2) 0.0637(15) 0.0540(14) -0.0045(12) 0.0028(14) -0.0130(15)
C10 0.0767(15) 0.0539(12) 0.0491(11) 0.0022(10) -0.0019(11) -0.0074(11)
C11 0.0463(10) 0.0518(11) 0.0460(10) 0.0072(9) 0.0030(8) -0.0128(9)
C12 0.0458(10) 0.0457(10) 0.0464(10) -0.0008(9) -0.0033(8) -0.0008(9)
C13 0.0502(11) 0.0529(12) 0.0654(13) 0.0091(10) 0.0015(10) 0.0044(10)
C14 0.0501(13) 0.0713(15) 0.0774(16) 0.0135(13) 0.0078(11) -0.0009(11)
C15 0.0620(15) 0.0686(14) 0.0663(14) 0.0192(12) -0.0023(12) -0.0138(12)
F1 0.0838(10) 0.1025(12) 0.1129(12) 0.0512(10) 0.0073(9) -0.0194(10)
C16 0.0691(16) 0.0655(15) 0.0945(19) 0.0330(14) -0.0055(14) 0.0045(13)
C17 0.0501(12) 0.0669(14) 0.0819(17) 0.0185(13) 0.0019(12) 0.0089(11)
N1 0.0467(9) 0.0542(9) 0.0461(9) -0.0019(8) 0.0004(7) -0.0044(8)
C18 0.0457(10) 0.0445(10) 0.0517(10) 0.0048(9) -0.0003(8) -0.0011(9)
C19 0.0646(14) 0.0496(12) 0.0733(15) -0.0056(11) -0.0040(11) -0.0071(11)
C20 0.115(2) 0.100(2) 0.0726(17) 0.0044(16) -0.0248(17) -0.043(2)
C21 0.104(2) 0.0801(18) 0.103(2) 0.0149(17) -0.0131(18) -0.0472(18)
C22 0.0426(10) 0.0493(11) 0.0739(15) -0.0024(10) 0.0001(10) -0.0064(9)
O2 0.0708(11) 0.0577(10) 0.1219(15) 0.0107(10) -0.0025(11) 0.0154(9)
O3 0.0817(12) 0.0784(11) 0.0824(12) -0.0073(10) 0.0300(10) 0.0003(10)
C23 0.100(2) 0.124(3) 0.144(3) -0.049(3) 0.055(2) -0.001(2)

loop_
_atom_type_symbol
_atom_type_description
_atom_type_scat_dispersion_real
_atom_type_scat_dispersion_imag
_atom_type_scat_source
C C 0.0033 0.0016 'International Tables Vol C Tables 4.2.6.8 and 6.1.1.4'
H H 0.0000 0.0000 'International Tables Vol C Tables 4.2.6.8 and 6.1.1.4'
N N 0.0061 0.0033 'International Tables Vol C Tables 4.2.6.8 and 6.1.1.4'
O O 0.0106 0.0060 'International Tables Vol C Tables 4.2.6.8 and 6.1.1.4'
F F 0.0171 0.0103 'International Tables Vol C Tables 4.2.6.8 and 6.1.1.4'

loop_
_geom_angle_atom_site_label_1
_geom_angle_atom_site_label_2
_geom_angle_atom_site_label_3
_geom_angle
_geom_angle_site_symmetry_1
_geom_angle_site_symmetry_3
_geom_angle_publ_flag
N1 C1 C2 110.97(16) . . ?
N1 C1 C12 108.45(15) . . ?
C2 C1 C12 114.40(16) . . ?
C3 C2 C11 118.55(19) . . ?
C3 C2 C1 121.83(18) . . ?
C11 C2 C1 119.59(17) . . ?
O1 C3 C2 122.40(19) . . ?
O1 C3 C4 116.23(19) . . ?
C2 C3 C4 121.4(2) . . ?
C5 C4 C3 120.6(2) . . ?
C4 C5 C6 121.0(2) . . ?
C5 C6 C7 121.9(2) . . ?
C5 C6 C11 119.3(2) . . ?
C7 C6 C11 118.8(2) . . ?
C8 C7 C6 122.1(2) . . ?
C7 C8 C9 119.1(2) . . ?
C10 C9 C8 121.3(3) . . ?
C9 C10 C11 121.4(2) . . ?
C10 C11 C6 117.20(19) . . ?
C10 C11 C2 123.60(19) . . ?
C6 C11 C2 119.19(19) . . ?
C13 C12 C17 118.0(2) . . ?
C13 C12 C1 123.59(18) . . ?
C17 C12 C1 118.38(19) . . ?
C12 C13 C14 121.4(2) . . ?
C15 C14 C13 118.5(2) . . ?
C14 C15 C16 122.4(2) . . ?
C14 C15 F1 118.5(2) . . ?
C16 C15 F1 119.1(2) . . ?
C15 C16 C17 118.4(2) . . ?
C16 C17 C12 121.3(2) . . ?
C18 N1 C1 113.21(16) . . ?
N1 C18 C22 111.31(16) . . ?
N1 C18 C19 110.49(17) . . ?
C22 C18 C19 111.77(17) . . ?
C20 C19 C21 110.5(2) . . ?
C20 C19 C18 114.2(2) . . ?
C21 C19 C18 111.6(2) . . ?
O2 C22 O3 124.2(2) . . ?
O2 C22 C18 124.5(2) . . ?
O3 C22 C18 111.28(19) . . ?
C22 O3 C23 115.9(3) . . ?

loop_
_geom_bond_atom_site_label_1
_geom_bond_atom_site_label_2
_geom_bond_distance
_geom_bond_site_symmetry_2
_geom_bond_publ_flag
C1 N1 1.493(3) . ?
C1 C2 1.515(3) . ?
C1 C12 1.524(3) . ?
C2 C3 1.380(3) . ?
C2 C11 1.435(3) . ?
C3 O1 1.363(3) . ?
C3 C4 1.409(3) . ?
C4 C5 1.348(4) . ?
C5 C6 1.408(3) . ?
C6 C7 1.417(4) . ?
C6 C11 1.425(3) . ?
C7 C8 1.350(4) . ?
C8 C9 1.384(4) . ?
C9 C10 1.368(3) . ?
C10 C11 1.412(3) . ?
C12 C13 1.377(3) . ?
C12 C17 1.384(3) . ?
C13 C14 1.381(3) . ?
C14 C15 1.356(3) . ?
C15 C16 1.363(4) . ?
C15 F1 1.365(3) . ?
C16 C17 1.380(3) . ?
N1 C18 1.470(3) . ?
C18 C22 1.516(3) . ?
C18 C19 1.538(3) . ?
C19 C20 1.513(4) . ?
C19 C21 1.518(4) . ?
C22 O2 1.192(3) . ?
C22 O3 1.331(3) . ?
O3 C23 1.447(3) . ?
